data_1548378
loop_
_publ_author_name
'Gurinov, Andrei A.'
'Denisov, Gleb S.'
'Borissova, Alexandra O.'
'Goloveshkin, Alexander S.'
'Greindl, Julian'
'Limbach, Hans-Heinrich'
'Shenderovich, Ilya G.'

_publ_section_title
;
 NMR Study of Solvation Effect on the Geometry of Proton-Bound Homodimers
 of Increasing Size.
;
_journal_issue 45
_journal_name_full 'The journal of physical chemistry. A'
_journal_page_first 8697
_journal_page_last 8705
_journal_paper_doi 10.1021/acs.jpca.7b09285
_journal_volume 121
_journal_year 2017
_chemical_formula_moiety 'C32 H12 B F24, C13 H10 N, C13 H9 N, 2(C H Cl3)'
_chemical_formula_sum 'C60 H33 B Cl6 F24 N2'
_chemical_formula_weight 1461.39
_chemical_name_systematic
;
 ? 
;
_space_group_crystal_system monoclinic
_space_group_IT_number 15
_space_group_name_Hall '-C 2yc'
_space_group_name_H-M_alt 'C 1 2/c 1'
_symmetry_space_group_name_Hall '-C 2yc'
_symmetry_space_group_name_H-M 'C 1 2/c 1'
_atom_sites_solution_hydrogens geom
_atom_sites_solution_primary direct
_atom_sites_solution_secondary difmap
_audit_creation_date 2017-05-24
_audit_creation_method
;
Olex2 1.2
(compiled 2016.11.30 svn.r3356 for OlexSys, GUI svn.r5269)
;
_cell_angle_alpha 90.00
_cell_angle_beta 124.4790(10)
_cell_angle_gamma 90.00
_cell_formula_units_Z 4
_cell_length_a 23.4747(14)
_cell_length_b 18.1680(10)
_cell_length_c 17.2650(18)
_cell_measurement_reflns_used 5667
_cell_measurement_temperature 100
_cell_measurement_theta_max 29.96
_cell_measurement_theta_min 2.47
_cell_volume 6069.8(8)
_computing_molecular_graphics 'Olex2 (Dolomanov et al., 2009)'
_computing_publication_material 'Olex2 (Dolomanov et al., 2009)'
_computing_structure_refinement 'XL (Sheldrick, 2008)'
_computing_structure_solution 'ShelXS (Sheldrick, 2008)'
_diffrn_ambient_temperature 100
_diffrn_measured_fraction_theta_full 0.999
_diffrn_measured_fraction_theta_max 0.999
_diffrn_measurement_device_type 'Bruker APEX-II CCD'
_diffrn_measurement_method '\f and \w scans'
_diffrn_radiation_monochromator graphite
_diffrn_radiation_type MoK\a
_diffrn_radiation_wavelength 0.71073
_diffrn_reflns_av_R_equivalents 0.0231
_diffrn_reflns_av_unetI/netI 0.0313
_diffrn_reflns_limit_h_max 31
_diffrn_reflns_limit_h_min -32
_diffrn_reflns_limit_k_max 24
_diffrn_reflns_limit_k_min -21
_diffrn_reflns_limit_l_max 23
_diffrn_reflns_limit_l_min -13
_diffrn_reflns_number 19909
_diffrn_reflns_theta_full 29.00
_diffrn_reflns_theta_max 29.00
_diffrn_reflns_theta_min 1.54
_diffrn_source 'fine-focus sealed tube'
_diffrn_standards_number 0
_exptl_absorpt_coefficient_mu 0.399
_exptl_absorpt_correction_T_max 0.7460
_exptl_absorpt_correction_T_min 0.6577
_exptl_absorpt_correction_type multi-scan
_exptl_absorpt_process_details
;
SADABS-2008/1 (Bruker,2008) was used for absorption correction.
wR2(int) was 0.0844 before and 0.0345 after correction.
The Ratio of minimum to maximum transmission is 0.8816.
The \l/2 correction factor is 0.0015.
;
_exptl_crystal_colour colourless
_exptl_crystal_colour_primary colourless
_exptl_crystal_density_diffrn 1.599
_exptl_crystal_density_method 'not measured'
_exptl_crystal_description block
_exptl_crystal_F_000 2920
_exptl_crystal_size_max 0.28
_exptl_crystal_size_mid 0.25
_exptl_crystal_size_min 0.15
_refine_diff_density_max 1.627
_refine_diff_density_min -1.059
_refine_diff_density_rms 0.092
_refine_ls_extinction_method none
_refine_ls_goodness_of_fit_ref 1.033
_refine_ls_hydrogen_treatment mixed
_refine_ls_matrix_type full
_refine_ls_number_parameters 423
_refine_ls_number_reflns 8066
_refine_ls_number_restraints 1
_refine_ls_restrained_S_all 1.033
_refine_ls_R_factor_all 0.0957
_refine_ls_R_factor_gt 0.0699
_refine_ls_shift/su_max 0.001
_refine_ls_shift/su_mean 0.000
_refine_ls_structure_factor_coef Fsqd
_refine_ls_weighting_details 'calc w=1/[\s^2^(Fo^2^)+(0.1032P)^2^+22.4746P] where P=(Fo^2^+2Fc^2^)/3'
_refine_ls_weighting_scheme calc
_refine_ls_wR_factor_gt 0.1883
_refine_ls_wR_factor_ref 0.2147
_reflns_number_gt 5832
_reflns_number_total 8066
_reflns_threshold_expression >2sigma(I)
_cod_data_source_file jp7b09285_si_002.cif
_cod_data_source_block a
_cod_database_code 1548378
_olex2_refinement_description
;
1. Fixed Uiso
 At 1.2 times of:
  All C(H) groups, All C(H,H) groups
2. Restrained distances
 N1-H1
 0.85 with sigma of 0.02
3.a Ternary CH refined with riding coordinates:
 C1S(H1S)
3.b Aromatic/amide H refined with riding coordinates:
 C22(H22), C24(H24), C27(H27), C19(H19), C16(H16), C3(H3), C7(H7), C4(H4),
 C6(H6), C5(H5), C30(H30), C10(H10), C13(H13), C11(H11), C14(H14), C12(H12)
;
_olex2_submission_special_instructions 'No special instructions were received'

loop_
_space_group_symop_id
_space_group_symop_operation_xyz
1 'x, y, z'
2 '-x, y, -z+1/2'
3 'x+1/2, y+1/2, z'
4 '-x+1/2, y+1/2, -z+1/2'
5 '-x, -y, -z'
6 'x, -y, z-1/2'
7 '-x+1/2, -y+1/2, -z'
8 'x+1/2, -y+1/2, z-1/2'

loop_
_atom_site_label
_atom_site_type_symbol
_atom_site_fract_x
_atom_site_fract_y
_atom_site_fract_z
_atom_site_U_iso_or_equiv
_atom_site_adp_type
_atom_site_occupancy
_atom_site_calc_flag
_atom_site_disorder_assembly
_atom_site_disorder_group
_atom_site_site_symmetry_order
_atom_site_refinement_flags_posn
_atom_site_refinement_flags_adp
_atom_site_refinement_flags_occupancy
B1 B 0.0000 0.7436(2) 0.2500 0.0157(7) Uani 1 d . . 2 S T P
C15 C 0.06333(12) 0.79806(13) 0.32526(17) 0.0161(4) Uani 1 d . . 1 . . .
C22 C 0.05315(12) 0.84354(14) 0.38219(17) 0.0179(5) Uani 1 d . . 1 . . .
H22 H 0.0104 0.8427 0.3739 0.022 Uiso 1 calc . . 1 R . .
C23 C 0.02088(12) 0.69005(13) 0.19354(17) 0.0157(4) Uani 1 d A . 1 . . .
C17 C 0.17943(12) 0.84971(14) 0.40773(18) 0.0196(5) Uani 1 d . . 1 . . .
C24 C 0.08231(12) 0.64910(13) 0.24076(17) 0.0173(5) Uani 1 d . . 1 . . .
H24 H 0.1112 0.6516 0.3060 0.021 Uiso 1 calc . . 1 R . .
C28 C -0.00303(13) 0.63460(14) 0.04855(18) 0.0193(5) Uani 1 d A . 1 . . .
C25 C 0.10151(12) 0.60487(14) 0.19350(18) 0.0190(5) Uani 1 d . . 1 . . .
C27 C 0.05958(13) 0.59715(15) 0.09653(18) 0.0208(5) Uani 1 d . . 1 . . .
H27 H 0.0728 0.5681 0.0650 0.025 Uiso 1 calc . . 1 R . .
C20 C 0.10414(13) 0.88948(14) 0.45007(18) 0.0203(5) Uani 1 d B . 1 . . .
C19 C 0.16874(13) 0.89315(14) 0.46426(18) 0.0219(5) Uani 1 d . . 1 . . .
H19 H 0.2034 0.9237 0.5100 0.026 Uiso 1 calc . . 1 R . .
C1 C 0.05122(13) 0.63651(15) -0.1730(2) 0.0232(5) Uani 1 d . . 1 . . .
C16 C 0.12781(12) 0.80398(13) 0.33887(17) 0.0171(4) Uani 1 d . . 1 . . .
H16 H 0.1365 0.7767 0.3010 0.021 Uiso 1 calc . . 1 R . .
C18 C 0.24749(13) 0.85285(15) 0.4187(2) 0.0259(6) Uani 1 d . . 1 . . .
C29 C -0.05090(14) 0.62885(17) -0.0560(2) 0.0268(6) Uani 1 d . . 1 . . .
C26 C 0.17104(13) 0.56840(16) 0.24912(19) 0.0235(5) Uani 1 d . . 1 . . .
C21 C 0.08829(15) 0.93516(16) 0.50801(19) 0.0275(6) Uani 1 d . . 1 . . .
C3 C 0.0000 0.5203(2) -0.2500 0.0304(9) Uani 1 d . . 2 S T P
H3 H 0.0000 0.4691 -0.2500 0.036 Uiso 1 calc . . 2 RS T P
C2 C 0.05234(15) 0.55803(16) -0.1716(2) 0.0274(6) Uani 1 d . . 1 . . .
C7 C 0.10311(15) 0.67675(18) -0.0938(2) 0.0296(6) Uani 1 d . . 1 . . .
H7 H 0.1021 0.7279 -0.0942 0.035 Uiso 1 calc . . 1 R . .
C4 C 0.10678(18) 0.52201(19) -0.0890(3) 0.0381(8) Uani 1 d . . 1 . . .
H4 H 0.1080 0.4709 -0.0861 0.046 Uiso 1 calc . . 1 R . .
C6 C 0.15473(17) 0.6396(2) -0.0170(2) 0.0384(7) Uani 1 d . . 1 . . .
H6 H 0.1892 0.6660 0.0348 0.046 Uiso 1 calc . . 1 R . .
C5 C 0.15673(18) 0.5615(2) -0.0148(2) 0.0414(8) Uani 1 d . . 1 . . .
H5 H 0.1926 0.5373 0.0380 0.050 Uiso 1 calc . . 1 R . .
C30 C -0.02168(12) 0.67994(13) 0.09566(17) 0.0169(4) Uani 1 d . . 1 . . .
H30 H -0.0638 0.7044 0.0612 0.020 Uiso 1 calc A . 1 R . .
N1 N 0.0000 0.67206(18) -0.2500 0.0216(6) Uani 1 d . . 2 DS T P
F8 F 0.18144(9) 0.52172(12) 0.19842(14) 0.0402(5) Uani 1 d . . 1 . . .
F11 F -0.03351(9) 0.57598(11) -0.09248(12) 0.0361(4) Uani 1 d A . 1 . . .
F3 F 0.26551(9) 0.78946(10) 0.40071(16) 0.0402(5) Uani 1 d . . 1 . . .
F9 F 0.22250(9) 0.61797(11) 0.28527(16) 0.0409(5) Uani 1 d . . 1 . . .
F7 F 0.18215(10) 0.53067(11) 0.32304(14) 0.0404(5) Uani 1 d . . 1 . . .
F4 F 0.14458(10) 0.96748(11) 0.58131(13) 0.0378(4) Uani 1 d B . 1 . . .
F1 F 0.29944(9) 0.87238(15) 0.50527(16) 0.0532(6) Uani 1 d . . 1 . . .
F2 F 0.24691(11) 0.90243(12) 0.36038(18) 0.0504(6) Uani 1 d . . 1 . . .
F5 F 0.04403(12) 0.98925(13) 0.45836(14) 0.0507(6) Uani 1 d B . 1 . . .
F10 F -0.11508(9) 0.61431(17) -0.08360(14) 0.0602(8) Uani 1 d A 1 1 . . .
F6 F 0.05985(12) 0.89567(12) 0.54288(15) 0.0464(5) Uani 1 d B 1 1 . . .
F12 F -0.05244(15) 0.69064(13) -0.09887(14) 0.0594(7) Uani 1 d A 1 1 . . .
C8 C 0.05223(13) 0.86132(15) -0.24339(17) 0.0203(5) Uani 1 d . . 1 . . .
C9 C 0.05460(14) 0.93997(16) -0.24144(18) 0.0237(5) Uani 1 d . . 1 . . .
C10 C 0.0000 0.9780(2) -0.2500 0.0262(8) Uani 1 d . . 2 S T P
H10 H 0.0000 1.0292 -0.2500 0.031 Uiso 1 calc . . 2 RS T P
C13 C 0.16105(15) 0.85905(19) -0.2282(2) 0.0317(6) Uani 1 d . . 1 . . .
H13 H 0.1966 0.8328 -0.2243 0.038 Uiso 1 calc . . 1 R . .
C11 C 0.11204(16) 0.97640(17) -0.2317(2) 0.0295(6) Uani 1 d . . 1 . . .
H11 H 0.1140 1.0275 -0.2302 0.035 Uiso 1 calc . . 1 R . .
C14 C 0.10695(14) 0.82173(17) -0.23715(19) 0.0254(5) Uani 1 d . . 1 . . .
H14 H 0.1060 0.7706 -0.2392 0.030 Uiso 1 calc . . 1 R . .
C12 C 0.16383(16) 0.9370(2) -0.2246(2) 0.0338(7) Uani 1 d . . 1 . . .
H12 H 0.2014 0.9613 -0.2174 0.041 Uiso 1 calc . . 1 R . .
N2 N 0.0000 0.82362(18) -0.2500 0.0203(6) Uani 1 d . . 2 S T P
Cl2S Cl 0.12806(12) 0.80202(14) 0.10629(14) 0.1186(7) Uani 1 d . . 1 . . .
Cl1S Cl 0.27267(9) 0.83085(11) 0.19023(11) 0.0996(6) Uani 1 d . . 1 . . .
Cl3S Cl 0.17383(7) 0.87250(8) 0.00068(8) 0.0711(4) Uani 1 d . . 1 . . .
C1S C 0.1870(3) 0.8618(2) 0.1101(3) 0.0581(12) Uani 1 d . . 1 . . .
H1S H 0.1821 0.9101 0.1311 0.070 Uiso 1 calc . . 1 R . .
H1 H 0.0000 0.7190(11) -0.2500 0.070 Uiso 1 d . . 2 DRS T P

loop_
_atom_site_aniso_label
_atom_site_aniso_U_11
_atom_site_aniso_U_22
_atom_site_aniso_U_33
_atom_site_aniso_U_23
_atom_site_aniso_U_13
_atom_site_aniso_U_12
B1 0.0129(15) 0.0190(17) 0.0165(17) 0.000 0.0091(14) 0.000
C15 0.0149(10) 0.0172(11) 0.0155(10) 0.0015(8) 0.0081(9) 0.0001(8)
C22 0.0165(10) 0.0191(11) 0.0181(11) 0.0009(9) 0.0098(9) 0.0012(9)
C23 0.0142(10) 0.0174(11) 0.0190(11) 0.0001(9) 0.0114(9) -0.0025(8)
C17 0.0147(10) 0.0183(11) 0.0216(12) 0.0008(9) 0.0077(10) -0.0004(9)
C24 0.0155(10) 0.0188(11) 0.0182(11) -0.0005(9) 0.0099(9) -0.0017(9)
C28 0.0181(11) 0.0226(12) 0.0198(11) -0.0028(9) 0.0122(10) -0.0023(9)
C25 0.0162(10) 0.0193(12) 0.0241(12) 0.0006(9) 0.0130(10) 0.0010(9)
C27 0.0195(11) 0.0240(12) 0.0236(12) -0.0037(10) 0.0151(10) -0.0006(9)
C20 0.0236(12) 0.0194(12) 0.0171(11) 0.0001(9) 0.0109(10) 0.0027(9)
C19 0.0204(11) 0.0194(12) 0.0190(12) -0.0022(9) 0.0070(10) -0.0021(9)
C1 0.0231(12) 0.0263(13) 0.0283(13) 0.0034(10) 0.0194(11) 0.0041(10)
C16 0.0151(10) 0.0182(11) 0.0183(11) 0.0008(9) 0.0096(9) -0.0006(8)
C18 0.0159(11) 0.0225(13) 0.0347(15) -0.0037(11) 0.0116(11) -0.0051(9)
C29 0.0221(12) 0.0359(15) 0.0224(13) -0.0064(11) 0.0126(11) 0.0009(11)
C26 0.0200(11) 0.0272(13) 0.0265(13) 0.0018(11) 0.0151(11) 0.0051(10)
C21 0.0322(14) 0.0273(14) 0.0197(12) -0.0042(10) 0.0128(11) 0.0014(11)
C3 0.046(2) 0.0192(18) 0.049(3) 0.000 0.041(2) 0.000
C2 0.0339(14) 0.0265(14) 0.0370(15) 0.0068(12) 0.0291(13) 0.0077(11)
C7 0.0262(13) 0.0335(15) 0.0273(14) 0.0036(12) 0.0142(12) 0.0032(11)
C4 0.0510(19) 0.0344(16) 0.050(2) 0.0179(15) 0.0411(18) 0.0226(15)
C6 0.0309(15) 0.055(2) 0.0274(15) 0.0069(14) 0.0156(13) 0.0098(14)
C5 0.0417(17) 0.055(2) 0.0353(17) 0.0210(16) 0.0266(15) 0.0276(16)
C30 0.0131(10) 0.0194(11) 0.0173(11) -0.0005(9) 0.0081(9) -0.0006(8)
N1 0.0208(14) 0.0221(15) 0.0242(15) 0.000 0.0140(13) 0.000
F8 0.0294(9) 0.0511(12) 0.0364(10) -0.0080(9) 0.0165(8) 0.0170(8)
F11 0.0347(9) 0.0494(11) 0.0266(9) -0.0131(8) 0.0187(8) 0.0020(8)
F3 0.0210(8) 0.0284(9) 0.0707(14) -0.0088(9) 0.0257(9) -0.0015(7)
F9 0.0161(8) 0.0398(11) 0.0552(12) -0.0001(9) 0.0132(8) 0.0004(7)
F7 0.0344(9) 0.0502(12) 0.0440(11) 0.0221(9) 0.0266(9) 0.0196(9)
F4 0.0424(10) 0.0366(10) 0.0288(9) -0.0165(8) 0.0167(8) -0.0055(8)
F1 0.0190(8) 0.0814(17) 0.0454(12) -0.0254(12) 0.0100(9) -0.0168(9)
F2 0.0362(10) 0.0490(12) 0.0819(17) 0.0271(11) 0.0429(12) 0.0112(9)
F5 0.0599(13) 0.0562(13) 0.0322(10) 0.0022(9) 0.0238(10) 0.0332(11)
F10 0.0190(9) 0.129(2) 0.0302(10) -0.0349(12) 0.0123(8) -0.0107(11)
F6 0.0679(14) 0.0479(12) 0.0464(12) -0.0180(10) 0.0462(12) -0.0164(10)
F12 0.0922(19) 0.0402(12) 0.0217(10) 0.0027(8) 0.0178(11) 0.0040(12)
C8 0.0194(11) 0.0249(13) 0.0138(11) -0.0023(9) 0.0076(9) -0.0027(9)
C9 0.0261(12) 0.0272(13) 0.0153(11) -0.0035(10) 0.0103(10) -0.0064(10)
C10 0.035(2) 0.0212(18) 0.0184(17) 0.000 0.0131(16) 0.000
C13 0.0232(13) 0.0480(18) 0.0249(14) -0.0037(13) 0.0142(12) -0.0041(12)
C11 0.0349(15) 0.0313(15) 0.0219(13) -0.0069(11) 0.0158(12) -0.0128(12)
C14 0.0236(12) 0.0294(14) 0.0222(13) -0.0027(10) 0.0124(11) -0.0005(10)
C12 0.0286(14) 0.0489(19) 0.0254(14) -0.0093(13) 0.0163(12) -0.0167(13)
N2 0.0176(13) 0.0238(15) 0.0173(14) 0.000 0.0085(12) 0.000
Cl2S 0.1383(16) 0.1648(19) 0.1018(13) -0.0254(13) 0.0975(13) -0.0372(14)
Cl1S 0.0907(11) 0.1104(13) 0.0635(8) 0.0209(8) 0.0230(8) 0.0369(9)
Cl3S 0.0836(8) 0.0945(9) 0.0365(5) -0.0032(5) 0.0348(6) -0.0042(7)
C1S 0.096(3) 0.045(2) 0.0370(19) 0.0088(16) 0.040(2) 0.027(2)

loop_
_atom_type_symbol
_atom_type_description
_atom_type_scat_dispersion_real
_atom_type_scat_dispersion_imag
_atom_type_scat_source
C C 0.0033 0.0016 'International Tables Vol C Tables 4.2.6.8 and 6.1.1.4'
H H 0.0000 0.0000 'International Tables Vol C Tables 4.2.6.8 and 6.1.1.4'
B B 0.0013 0.0007 'International Tables Vol C Tables 4.2.6.8 and 6.1.1.4'
Cl Cl 0.1484 0.1585 'International Tables Vol C Tables 4.2.6.8 and 6.1.1.4'
F F 0.0171 0.0103 'International Tables Vol C Tables 4.2.6.8 and 6.1.1.4'
N N 0.0061 0.0033 'International Tables Vol C Tables 4.2.6.8 and 6.1.1.4'

loop_
_geom_angle_atom_site_label_1
_geom_angle_atom_site_label_2
_geom_angle_atom_site_label_3
_geom_angle
_geom_angle_site_symmetry_1
_geom_angle_site_symmetry_3
C15 B1 C15 105.8(3) 2 .
C23 B1 C15 112.81(11) 2 2
C23 B1 C15 112.81(11) . .
C23 B1 C15 109.24(12) 2 .
C23 B1 C15 109.24(12) . 2
C23 B1 C23 107.0(3) . 2
C22 C15 B1 118.18(19) . .
C16 C15 B1 126.1(2) . .
C16 C15 C22 115.7(2) . .
C15 C22 H22 118.7 . .
C20 C22 C15 122.6(2) . .
C20 C22 H22 118.7 . .
C24 C23 B1 121.70(19) . .
C24 C23 C30 115.3(2) . .
C30 C23 B1 123.02(19) . .
C19 C17 C16 121.6(2) . .
C19 C17 C18 119.6(2) . .
C16 C17 C18 118.7(2) . .
C23 C24 H24 118.9 . .
C25 C24 C23 122.3(2) . .
C25 C24 H24 118.9 . .
C27 C28 C29 120.3(2) . .
C27 C28 C30 121.2(2) . .
C30 C28 C29 118.5(2) . .
C24 C25 C26 118.5(2) . .
C27 C25 C24 121.5(2) . .
C27 C25 C26 120.0(2) . .
C28 C27 H27 121.4 . .
C25 C27 C28 117.3(2) . .
C25 C27 H27 121.4 . .
C22 C20 C19 120.7(2) . .
C22 C20 C21 118.5(2) . .
C19 C20 C21 120.8(2) . .
C17 C19 C20 117.5(2) . .
C17 C19 H19 121.2 . .
C20 C19 H19 121.2 . .
C7 C1 C2 120.2(3) . .
N1 C1 C2 119.5(3) . .
N1 C1 C7 120.3(3) . .
C15 C16 H16 119.2 . .
C17 C16 C15 121.7(2) . .
C17 C16 H16 119.2 . .
F3 C18 C17 113.4(2) . .
F3 C18 F1 106.5(2) . .
F3 C18 F2 106.0(3) . .
F1 C18 C17 112.6(2) . .
F1 C18 F2 106.0(2) . .
F2 C18 C17 111.9(2) . .
F11 C29 C28 113.5(2) . .
F11 C29 F12 105.3(2) . .
F10 C29 C28 111.9(2) . .
F10 C29 F11 106.1(2) . .
F10 C29 F12 107.5(3) . .
F12 C29 C28 112.1(2) . .
F8 C26 C25 113.4(2) . .
F8 C26 F9 106.2(2) . .
F8 C26 F7 106.9(2) . .
F9 C26 C25 111.6(2) . .
F7 C26 C25 113.0(2) . .
F7 C26 F9 105.2(2) . .
F4 C21 C20 112.8(2) . .
F5 C21 C20 112.1(2) . .
F5 C21 F4 106.1(2) . .
F5 C21 F6 106.3(3) . .
F6 C21 C20 112.3(2) . .
F6 C21 F4 106.7(2) . .
C2 C3 H3 119.6 2_554 .
C2 C3 H3 119.6 . .
C2 C3 C2 120.9(4) . 2_554
C3 C2 C1 118.6(3) . .
C3 C2 C4 123.1(3) . .
C4 C2 C1 118.3(3) . .
C1 C7 H7 120.4 . .
C6 C7 C1 119.3(3) . .
C6 C7 H7 120.4 . .
C2 C4 H4 119.7 . .
C5 C4 C2 120.6(3) . .
C5 C4 H4 119.7 . .
C7 C6 H6 119.4 . .
C7 C6 C5 121.2(3) . .
C5 C6 H6 119.4 . .
C4 C5 C6 120.5(3) . .
C4 C5 H5 119.8 . .
C6 C5 H5 119.8 . .
C23 C30 H30 118.8 . .
C28 C30 C23 122.4(2) . .
C28 C30 H30 118.8 . .
C1 N1 C1 122.8(3) 2_554 .
C1 N1 H1 118.59(17) 2_554 .
C1 N1 H1 118.59(17) . .
C14 C8 C9 118.8(2) . .
N2 C8 C9 122.0(2) . .
N2 C8 C14 119.2(3) . .
C10 C9 C8 118.3(3) . .
C10 C9 C11 122.5(3) . .
C11 C9 C8 119.3(3) . .
C9 C10 C9 120.3(4) . 2_554
C9 C10 H10 119.9 . .
C9 C10 H10 119.9 2_554 .
C14 C13 H13 119.4 . .
C14 C13 C12 121.1(3) . .
C12 C13 H13 119.4 . .
C9 C11 H11 119.8 . .
C12 C11 C9 120.4(3) . .
C12 C11 H11 119.8 . .
C8 C14 H14 120.1 . .
C13 C14 C8 119.9(3) . .
C13 C14 H14 120.1 . .
C13 C12 H12 119.8 . .
C11 C12 C13 120.4(3) . .
C11 C12 H12 119.8 . .
C8 N2 C8 119.1(3) . 2_554
Cl2S C1S Cl1S 111.1(2) . .
Cl2S C1S Cl3S 112.4(3) . .
Cl2S C1S H1S 108.4 . .
Cl1S C1S H1S 108.4 . .
Cl3S C1S Cl1S 108.0(3) . .
Cl3S C1S H1S 108.4 . .

loop_
_geom_bond_atom_site_label_1
_geom_bond_atom_site_label_2
_geom_bond_distance
_geom_bond_site_symmetry_2
B1 C15 1.640(3) .
B1 C15 1.640(3) 2
B1 C23 1.637(3) 2
B1 C23 1.637(3) .
C15 C22 1.404(3) .
C15 C16 1.399(3) .
C22 H22 0.9300 .
C22 C20 1.384(4) .
C23 C24 1.402(3) .
C23 C30 1.406(3) .
C17 C19 1.384(4) .
C17 C16 1.393(3) .
C17 C18 1.500(3) .
C24 H24 0.9300 .
C24 C25 1.390(3) .
C28 C27 1.390(3) .
C28 C29 1.495(4) .
C28 C30 1.391(3) .
C25 C27 1.388(4) .
C25 C26 1.500(3) .
C27 H27 0.9300 .
C20 C19 1.394(4) .
C20 C21 1.500(4) .
C19 H19 0.9300 .
C1 C2 1.426(4) .
C1 C7 1.414(4) .
C1 N1 1.349(3) .
C16 H16 0.9300 .
C18 F3 1.323(3) .
C18 F1 1.335(3) .
C18 F2 1.346(4) .
C29 F11 1.333(3) .
C29 F10 1.324(3) .
C29 F12 1.334(4) .
C26 F8 1.337(3) .
C26 F9 1.344(3) .
C26 F7 1.338(3) .
C21 F4 1.341(3) .
C21 F5 1.331(4) .
C21 F6 1.333(4) .
C3 H3 0.9300 .
C3 C2 1.389(4) .
C3 C2 1.389(4) 2_554
C2 C4 1.425(4) .
C7 H7 0.9300 .
C7 C6 1.365(4) .
C4 H4 0.9300 .
C4 C5 1.353(6) .
C6 H6 0.9300 .
C6 C5 1.420(6) .
C5 H5 0.9300 .
C30 H30 0.9300 .
N1 C1 1.349(3) 2_554
N1 H1 0.85(2) .
C8 C9 1.430(4) .
C8 C14 1.422(4) .
C8 N2 1.352(3) .
C9 C10 1.389(3) .
C9 C11 1.424(4) .
C10 C9 1.389(3) 2_554
C10 H10 0.9300 .
C13 H13 0.9300 .
C13 C14 1.369(4) .
C13 C12 1.418(5) .
C11 H11 0.9300 .
C11 C12 1.355(5) .
C14 H14 0.9300 .
C12 H12 0.9300 .
N2 C8 1.352(3) 2_554
Cl2S C1S 1.731(6) .
Cl1S C1S 1.767(5) .
Cl3S C1S 1.744(4) .
C1S H1S 0.9800 .
